data_1554828
loop_
_publ_author_name
'Farinone, Marco'
'Cybi\'nska, Joanna'
'Pawlicki, Mi\/losz'

_publ_section_title
;
 A controlled blue-shift in meso-nitrogen aryl fused DIPY and BODIPY
 skeletons
;
_journal_issue 16
_journal_name_full 'Organic Chemistry Frontiers'
_journal_page_first 2825
_journal_paper_doi 10.1039/C9QO00294D
_journal_volume 6
_journal_year 2019
_chemical_formula_moiety 'C17 H15 N3 O2, 0.5(H2 O)'
_chemical_formula_sum 'C17 H16 N3 O2.5'
_chemical_formula_weight 302.33
_space_group_crystal_system monoclinic
_space_group_IT_number 14
_space_group_name_Hall '-P 2ybc'
_space_group_name_H-M_alt 'P 1 21/c 1'
_atom_sites_solution_hydrogens mixed
_atom_sites_solution_primary dual
_audit_creation_date 2018-10-19
_audit_creation_method
;
Olex2 1.2
(compiled 2018.05.29 svn.r3508 for OlexSys, GUI svn.r5506)
;
_audit_update_record
;
2019-02-12 deposited with the CCDC.	2019-04-25 downloaded from the CCDC.
;
_cell_angle_alpha 90
_cell_angle_beta 93.034(12)
_cell_angle_gamma 90
_cell_formula_units_Z 8
_cell_length_a 10.6680(14)
_cell_length_b 24.498(4)
_cell_length_c 11.286(3)
_cell_measurement_reflns_used 609
_cell_measurement_temperature 293(2)
_cell_measurement_theta_max 19.1960
_cell_measurement_theta_min 1.9060
_cell_volume 2945.4(10)
_computing_cell_refinement
;
CrysAlisPro, Agilent Technologies,
Version 1.171.36.28 (release 01-02-2013 CrysAlis171 .NET)
(compiled Feb  1 2013,16:14:44)
;
_computing_data_collection
;
CrysAlisPro, Agilent Technologies,
Version 1.171.36.28 (release 01-02-2013 CrysAlis171 .NET)
(compiled Feb  1 2013,16:14:44)
;
_computing_data_reduction
;
CrysAlisPro, Agilent Technologies,
Version 1.171.36.28 (release 01-02-2013 CrysAlis171 .NET)
(compiled Feb  1 2013,16:14:44)
;
_computing_molecular_graphics 'Olex2 (Dolomanov et al., 2009)'
_computing_publication_material 'Olex2 (Dolomanov et al., 2009)'
_computing_structure_refinement 'ShelXL (Sheldrick, 2015)'
_computing_structure_solution 'ShelXT (Sheldrick, 2015)'
_diffrn_ambient_temperature 293(2)
_diffrn_detector_area_resol_mean 10.3456
_diffrn_measured_fraction_theta_full 0.999
_diffrn_measured_fraction_theta_max 0.999
_diffrn_measurement_details
;
#__ type_ start__ end____ width___ exp.time_
  1 omega  -21.00   90.00   1.0000  350.0000
omega____ theta____ kappa____ phi______ frames
    -       15.5804   57.0000   90.0000 111

#__ type_ start__ end____ width___ exp.time_
  2 omega  -92.00  -36.00   1.0000  350.0000
omega____ theta____ kappa____ phi______ frames
    -      -16.4398 -178.0000 -150.0000 56

#__ type_ start__ end____ width___ exp.time_
  3 omega -110.00  -87.00   1.0000  350.0000
omega____ theta____ kappa____ phi______ frames
    -      -16.4398 -178.0000   90.0000 23
;
_diffrn_measurement_device_type 'Xcalibur, Ruby'
_diffrn_measurement_method '\w scans'
_diffrn_orient_matrix_UB_11 0.0139620000
_diffrn_orient_matrix_UB_12 -0.0282062000
_diffrn_orient_matrix_UB_13 -0.0047790000
_diffrn_orient_matrix_UB_21 0.0116260000
_diffrn_orient_matrix_UB_22 -0.0014519000
_diffrn_orient_matrix_UB_23 0.0623536000
_diffrn_orient_matrix_UB_31 -0.0640674000
_diffrn_orient_matrix_UB_32 -0.0064276000
_diffrn_orient_matrix_UB_33 0.0067552000
_diffrn_radiation_monochromator graphite
_diffrn_radiation_type MoK\a
_diffrn_radiation_wavelength 0.71073
_diffrn_reflns_av_R_equivalents 0.1393
_diffrn_reflns_av_unetI/netI 0.3222
_diffrn_reflns_Laue_measured_fraction_full 0.999
_diffrn_reflns_Laue_measured_fraction_max 0.999
_diffrn_reflns_limit_h_max 12
_diffrn_reflns_limit_h_min -12
_diffrn_reflns_limit_k_max 29
_diffrn_reflns_limit_k_min -28
_diffrn_reflns_limit_l_max 9
_diffrn_reflns_limit_l_min -13
_diffrn_reflns_number 10639
_diffrn_reflns_point_group_measured_fraction_full 0.999
_diffrn_reflns_point_group_measured_fraction_max 0.999
_diffrn_reflns_theta_full 24.999
_diffrn_reflns_theta_max 24.999
_diffrn_reflns_theta_min 1.912
_diffrn_source 'Enhance (Mo) X-ray Source'
_exptl_absorpt_coefficient_mu 0.094
_exptl_absorpt_correction_T_max 1.00000
_exptl_absorpt_correction_T_min 0.96636
_exptl_absorpt_correction_type multi-scan
_exptl_absorpt_process_details
;
CrysAlisPro, Agilent Technologies,
Version 1.171.36.28 (release 01-02-2013 CrysAlis171 .NET)
(compiled Feb  1 2013,16:14:44)
Empirical absorption correction using spherical harmonics,
 implemented in SCALE3 ABSPACK scaling algorithm.
;
_exptl_crystal_colour 'clear light yellow'
_exptl_crystal_colour_lustre clear
_exptl_crystal_colour_modifier light
_exptl_crystal_colour_primary yellow
_exptl_crystal_density_diffrn 1.364
_exptl_crystal_description irregular
_exptl_crystal_F_000 1272
_exptl_crystal_size_max 0.0827
_exptl_crystal_size_mid 0.0632
_exptl_crystal_size_min 0.0486
_refine_diff_density_max 0.302
_refine_diff_density_min -0.315
_refine_diff_density_rms 0.077
_refine_ls_extinction_method none
_refine_ls_goodness_of_fit_ref 0.799
_refine_ls_hydrogen_treatment mixed
_refine_ls_matrix_type full
_refine_ls_number_parameters 426
_refine_ls_number_reflns 5183
_refine_ls_number_restraints 0
_refine_ls_restrained_S_all 0.799
_refine_ls_R_factor_all 0.2527
_refine_ls_R_factor_gt 0.0753
_refine_ls_shift/su_max 0.000
_refine_ls_shift/su_mean 0.000
_refine_ls_structure_factor_coef Fsqd
_refine_ls_weighting_details 'w=1/[\s^2^(Fo^2^)] where P=(Fo^2^+2Fc^2^)/3'
_refine_ls_weighting_scheme calc
_refine_ls_wR_factor_gt 0.0943
_refine_ls_wR_factor_ref 0.1374
_reflns_Friedel_coverage 0.000
_reflns_number_gt 1841
_reflns_number_total 5183
_reflns_threshold_expression 'I > 2\s(I)'
_cod_data_source_file c9qo00294d17.cif
_cod_data_source_block mjp_test
_cod_original_cell_volume 2945.4(9)
_cod_original_formula_sum 'C17 H16 N3 O2.50'
_cod_database_code 1554828
_shelx_shelxl_version_number 2018/1
_chemical_oxdiff_formula 'C16 H16 N2 O2'
_shelx_space_group_comment
;
The symmetry employed for this shelxl refinement is uniquely defined
by the following loop, which should always be used as a source of
symmetry information in preference to the above space-group names.
They are only intended as comments.
;
_reflns_odcompleteness_completeness 99.81
_reflns_odcompleteness_iscentric 1
_reflns_odcompleteness_theta 25.49
_olex2_refinement_description
;
1. Others
 Fixed Uiso: H006(0.02) H008(0.023) H009(0.025) H00I(0.022) H00N(0.018)
 H00S(0.017) H00V(0.021) H00A(0.027) H00C(0.027) H00D(0.027) H00X(0.02)
 H00Y(0.024) H00Z(0.027) H010(0.022) H012(0.025) H013(0.027) H014(0.021)
 H015(0.026) H016(0.029) H01A(0.044) H01B(0.044) H01C(0.044) H01D(0.045)
 H01E(0.045) H01F(0.045) H01G(0.049) H01H(0.049) H01I(0.049)
 Fixed X: H006(0.516071) H008(0.569826) H009(0.610765) H00I(0.119695)
 H00N(0.332659) H00S(0.279927) H00V(0.728757) H00A(0.192705) H00C(0.066219)
 H00D(0.136162) H00X(0.653531) H00Y(0.477531) H00Z(0.829238) H010(0.122587)
 H012(0.826533) H013(0.686622) H014(-0.051947) H015(0.863866) H016(0.292836)
 H01A(-0.143165) H01B(-0.165074) H01C(-0.091716) H01D(0.173141) H01E(0.156588)
 H01F(0.287548) H01G(0.027309) H01H(0.081735) H01I(0.122673)
 Fixed Y: H006(0.414926) H008(0.603378) H009(0.176541) H00I(0.507328)
 H00N(0.65618) H00S(0.078546) H00V(0.54486) H00A(-0.003349) H00C(-0.017579)
 H00D(0.037038) H00X(0.255404) H00Y(0.684725) H00Z(0.199817) H010(0.262192)
 H012(0.482171) H013(0.402043) H014(0.094927) H015(0.248986) H016(0.32921)
 H01A(0.179464) H01B(0.154434) H01C(0.121112) H01D(0.340614) H01E(0.329826)
 H01F(0.34773) H01G(0.587513) H01H(0.64592) H01I(0.596655)
 Fixed Z: H006(0.115788) H008(0.168494) H009(0.698193) H00I(0.621712)
 H00N(0.397739) H00S(0.655047) H00V(0.161848) H00A(0.694347) H00C(0.751937)
 H00D(0.785114) H00X(0.400388) H00Y(0.245334) H00Z(0.700343) H010(0.28503)
 H012(0.01726) H013(-0.013468) H014(0.468794) H015(0.514491) H016(0.2672)
 H01A(0.231761) H01B(0.356817) H01C(0.264218) H01D(0.523254) H01E(0.658445)
 H01F(0.614964) H01G(0.569585) H01H(0.596434) H01I(0.678266)
;
_olex2_submission_special_instructions 'No special instructions were received'

loop_
_space_group_symop_operation_xyz
'x, y, z'
'-x, y+1/2, -z+1/2'
'-x, -y, -z'
'x, -y-1/2, z-1/2'

loop_
_atom_site_label
_atom_site_type_symbol
_atom_site_fract_x
_atom_site_fract_y
_atom_site_fract_z
_atom_site_U_iso_or_equiv
_atom_site_adp_type
_atom_site_occupancy
_atom_site_site_symmetry_order
_atom_site_calc_flag
_atom_site_refinement_flags_posn
O001 O 0.0476(3) 0.03878(15) 0.6264(3) 0.0168(10) Uani 1 1 d .
O002 O 0.0089(3) 0.18073(15) 0.3406(3) 0.0195(10) Uani 1 1 d .
O003 O 0.2022(3) 0.59647(15) 0.5244(3) 0.0196(10) Uani 1 1 d .
O004 O 0.5739(5) 0.36448(18) 0.3468(4) 0.0193(11) Uani 1 1 d .
O005 O 0.1651(3) 0.40836(16) 0.6182(3) 0.0234(10) Uani 1 1 d .
N006 N 0.5765(4) 0.43779(19) 0.1096(4) 0.0170(12) Uani 1 1 d .
H006 H 0.516071 0.414926 0.115788 0.020 Uiso 1 1 calc R
N007 N 0.4019(4) 0.15628(18) 0.5652(4) 0.0128(11) Uani 1 1 d .
N008 N 0.5164(4) 0.60347(19) 0.2229(4) 0.0193(12) Uani 1 1 d .
H008 H 0.569826 0.603378 0.168494 0.023 Uiso 1 1 calc R
N009 N 0.6447(4) 0.19420(19) 0.6424(4) 0.0206(12) Uani 1 1 d .
H009 H 0.610765 0.176541 0.698193 0.025 Uiso 1 1 calc R
N00A N 0.4489(4) 0.46338(19) 0.3231(4) 0.0151(12) Uani 1 1 d .
N00B N 0.4010(5) 0.2813(2) 0.3813(5) 0.0200(13) Uani 1 1 d .
C00C C 0.2501(5) 0.2185(2) 0.4007(5) 0.0119(13) Uani 1 1 d .
C00D C 0.3870(5) 0.5745(2) 0.3614(5) 0.0135(14) Uani 1 1 d .
C00E C 0.3635(5) 0.4779(2) 0.4067(5) 0.0156(14) Uani 1 1 d .
C00F C 0.4717(5) 0.5577(2) 0.2782(5) 0.0148(14) Uani 1 1 d .
C00G C 0.4481(5) 0.2001(2) 0.5142(5) 0.0148(14) Uani 1 1 d .
C00H C 0.1988(5) 0.1714(2) 0.4524(5) 0.0122(13) Uani 1 1 d .
C00I C 0.1824(5) 0.5004(2) 0.5696(5) 0.0181(15) Uani 1 1 d .
H00I H 0.119695 0.507328 0.621712 0.022 Uiso 1 1 calc R
C00J C 0.3753(5) 0.2331(2) 0.4370(5) 0.0148(14) Uani 1 1 d .
C00K C 0.3287(4) 0.5329(2) 0.4271(5) 0.0130(14) Uani 1 1 d .
C00L C 0.2752(5) 0.1428(2) 0.5368(5) 0.0156(14) Uani 1 1 d .
C00M C 0.3119(5) 0.4347(2) 0.4721(5) 0.0134(14) Uani 1 1 d .
C00N C 0.3815(5) 0.6332(2) 0.3536(5) 0.0148(14) Uani 1 1 d .
H00N H 0.332659 0.656180 0.397739 0.018 Uiso 1 1 calc R
C00O C 0.5826(5) 0.2130(2) 0.5409(5) 0.0169(14) Uani 1 1 d .
C00P C 0.5010(5) 0.5024(2) 0.2600(5) 0.0172(15) Uani 1 1 d .
C00Q C 0.1065(5) 0.0819(2) 0.5737(5) 0.0170(14) Uani 1 1 d .
C00R C 0.5887(5) 0.4860(2) 0.1706(5) 0.0158(14) Uani 1 1 d .
C00S C 0.2292(5) 0.0973(2) 0.5992(5) 0.0144(14) Uani 1 1 d .
H00S H 0.279927 0.078546 0.655047 0.017 Uiso 1 1 calc R
C00T C 0.0748(5) 0.1512(2) 0.4261(5) 0.0166(15) Uani 1 1 d .
C00U C 0.2231(5) 0.4466(2) 0.5514(5) 0.0203(15) Uani 1 1 d .
C00V C 0.6976(4) 0.5112(2) 0.1359(5) 0.0178(14) Uani 1 1 d .
H00V H 0.728757 0.544860 0.161848 0.021 Uiso 1 1 calc R
C00W C 0.1164(4) 0.0114(2) 0.7225(5) 0.0183(14) Uani 1 1 d .
H00A H 0.192705 -0.003349 0.694347 0.027 Uiso 1 1 calc GR
H00C H 0.066219 -0.017579 0.751937 0.027 Uiso 1 1 calc GR
H00D H 0.136162 0.037038 0.785114 0.027 Uiso 1 1 calc GR
C00X C 0.6694(5) 0.2388(2) 0.4738(5) 0.0170(14) Uani 1 1 d .
H00X H 0.653531 0.255404 0.400388 0.020 Uiso 1 1 calc R
C00Y C 0.4624(5) 0.6490(2) 0.2682(5) 0.0203(15) Uani 1 1 d .
H00Y H 0.477531 0.684725 0.245334 0.024 Uiso 1 1 calc R
C00Z C 0.7682(5) 0.2078(2) 0.6410(5) 0.0227(16) Uani 1 1 d .
H00Z H 0.829238 0.199817 0.700343 0.027 Uiso 1 1 calc R
C010 C 0.2024(5) 0.2605(2) 0.3223(5) 0.0181(15) Uani 1 1 d .
H010 H 0.122587 0.262192 0.285030 0.022 Uiso 1 1 calc R
C011 C 0.2350(5) 0.5420(2) 0.5108(5) 0.0174(15) Uani 1 1 d .
C012 C 0.7517(5) 0.4761(2) 0.0539(5) 0.0212(15) Uani 1 1 d .
H012 H 0.826533 0.482171 0.017260 0.025 Uiso 1 1 calc R
C013 C 0.6744(5) 0.4312(3) 0.0373(5) 0.0224(16) Uani 1 1 d .
H013 H 0.686622 0.402043 -0.013468 0.027 Uiso 1 1 calc R
C014 C 0.0292(5) 0.1075(2) 0.4861(5) 0.0172(14) Uani 1 1 d .
H014 H -0.051947 0.094927 0.468794 0.021 Uiso 1 1 calc R
C015 C 0.7878(5) 0.2353(2) 0.5381(5) 0.0220(16) Uani 1 1 d .
H015 H 0.863866 0.248986 0.514491 0.026 Uiso 1 1 calc R
C016 C 0.2977(5) 0.2976(2) 0.3130(5) 0.0242(16) Uani 1 1 d .
H016 H 0.292836 0.329210 0.267200 0.029 Uiso 1 1 calc R
C017 C -0.1075(5) 0.1569(2) 0.2945(5) 0.0293(17) Uani 1 1 d .
H01A H -0.143165 0.179464 0.231761 0.044 Uiso 1 1 calc GR
H01B H -0.165074 0.154434 0.356817 0.044 Uiso 1 1 calc GR
H01C H -0.091716 0.121112 0.264218 0.044 Uiso 1 1 calc GR
C018 C 0.1984(5) 0.3519(2) 0.6024(6) 0.0302(17) Uani 1 1 d .
H01D H 0.173141 0.340614 0.523254 0.045 Uiso 1 1 calc GR
H01E H 0.156588 0.329826 0.658445 0.045 Uiso 1 1 calc GR
H01F H 0.287548 0.347730 0.614964 0.045 Uiso 1 1 calc GR
C019 C 0.1001(5) 0.6076(2) 0.5983(5) 0.0327(18) Uani 1 1 d .
H01G H 0.027309 0.587513 0.569585 0.049 Uiso 1 1 calc GR
H01H H 0.081735 0.645920 0.596434 0.049 Uiso 1 1 calc GR
H01I H 0.122673 0.596655 0.678266 0.049 Uiso 1 1 calc GR
H00B H 0.461(4) 0.302(2) 0.391(4) 0.008(16) Uiso 1 1 d .
H00E H 0.540(5) 0.393(2) 0.333(5) 0.02(2) Uiso 1 1 d .
H00F H 0.634(5) 0.371(3) 0.387(5) 0.04(2) Uiso 1 1 d .
H00M H 0.343(4) 0.3999(19) 0.455(4) 0.008(14) Uiso 1 1 d .

loop_
_atom_site_aniso_label
_atom_site_aniso_U_11
_atom_site_aniso_U_22
_atom_site_aniso_U_33
_atom_site_aniso_U_23
_atom_site_aniso_U_13
_atom_site_aniso_U_12
O001 0.018(2) 0.018(2) 0.014(2) 0.011(2) 0.0005(17) -0.0022(19)
O002 0.019(2) 0.017(2) 0.021(3) 0.003(2) -0.0059(18) -0.0034(19)
O003 0.016(2) 0.021(2) 0.022(3) -0.004(2) 0.0075(17) 0.002(2)
O004 0.024(3) 0.016(3) 0.017(3) 0.002(2) -0.005(2) 0.001(2)
O005 0.025(2) 0.023(3) 0.023(3) 0.004(2) 0.0041(18) -0.007(2)
N006 0.012(3) 0.023(3) 0.016(3) 0.002(3) 0.003(2) -0.004(2)
N007 0.015(3) 0.012(3) 0.012(3) 0.005(2) 0.003(2) -0.004(2)
N008 0.016(3) 0.022(3) 0.020(3) 0.000(3) 0.008(2) -0.001(2)
N009 0.021(3) 0.024(3) 0.017(3) 0.003(3) -0.001(2) -0.004(3)
N00A 0.015(3) 0.013(3) 0.018(3) 0.003(3) 0.006(2) 0.001(2)
N00B 0.019(3) 0.013(3) 0.028(4) 0.000(3) -0.001(3) -0.009(3)
C00C 0.016(3) 0.011(3) 0.009(3) -0.002(3) 0.002(2) 0.003(3)
C00D 0.009(3) 0.021(4) 0.010(3) -0.004(3) -0.004(2) 0.002(3)
C00E 0.016(3) 0.017(4) 0.014(4) -0.005(3) 0.004(3) -0.003(3)
C00F 0.017(3) 0.015(3) 0.012(4) 0.005(3) -0.001(3) -0.003(3)
C00G 0.022(3) 0.015(3) 0.008(3) 0.005(3) 0.000(3) 0.004(3)
C00H 0.017(3) 0.013(3) 0.007(3) -0.003(3) 0.002(2) 0.004(3)
C00I 0.017(3) 0.018(4) 0.019(4) 0.002(3) 0.003(3) -0.002(3)
C00J 0.014(3) 0.012(3) 0.018(4) -0.007(3) 0.000(3) -0.003(3)
C00K 0.006(3) 0.020(3) 0.012(3) 0.003(3) -0.004(2) -0.005(3)
C00L 0.016(3) 0.014(3) 0.017(4) -0.001(3) 0.001(3) -0.005(3)
C00M 0.026(3) 0.007(3) 0.008(3) 0.003(3) 0.004(3) 0.009(3)
C00N 0.017(3) 0.010(3) 0.017(4) 0.001(3) 0.006(3) 0.009(3)
C00O 0.025(4) 0.015(3) 0.010(4) -0.006(3) -0.001(3) -0.006(3)
C00P 0.024(4) 0.021(4) 0.006(3) -0.004(3) -0.006(3) 0.002(3)
C00Q 0.026(4) 0.017(4) 0.008(3) 0.004(3) 0.004(3) 0.001(3)
C00R 0.020(3) 0.012(3) 0.015(4) 0.004(3) 0.000(3) -0.001(3)
C00S 0.013(3) 0.017(3) 0.013(3) -0.002(3) -0.002(2) 0.004(3)
C00T 0.013(3) 0.019(3) 0.017(4) 0.002(3) -0.006(3) 0.006(3)
C00U 0.021(3) 0.021(4) 0.019(4) 0.006(3) -0.004(3) -0.005(3)
C00V 0.011(3) 0.021(3) 0.022(4) 0.000(3) -0.001(3) -0.005(3)
C00W 0.021(3) 0.021(3) 0.013(4) 0.006(3) 0.001(2) -0.005(3)
C00X 0.022(3) 0.011(3) 0.019(4) -0.004(3) 0.004(3) -0.003(3)
C00Y 0.024(4) 0.012(3) 0.025(4) -0.003(3) 0.001(3) 0.003(3)
C00Z 0.017(3) 0.022(4) 0.030(4) 0.000(4) 0.002(3) -0.007(3)
C010 0.015(3) 0.019(4) 0.020(4) 0.002(3) -0.001(3) -0.003(3)
C011 0.010(3) 0.020(4) 0.021(4) -0.010(3) -0.005(3) -0.002(3)
C012 0.022(3) 0.027(4) 0.015(4) 0.007(3) 0.008(3) 0.007(3)
C013 0.016(3) 0.023(4) 0.029(4) -0.009(4) 0.013(3) 0.000(3)
C014 0.023(3) 0.015(3) 0.014(4) 0.005(3) -0.001(3) 0.001(3)
C015 0.015(3) 0.018(4) 0.035(4) 0.000(4) 0.014(3) -0.005(3)
C016 0.032(4) 0.025(4) 0.015(4) 0.002(3) -0.005(3) 0.011(3)
C017 0.026(4) 0.038(4) 0.023(4) 0.007(4) -0.008(3) -0.006(3)
C018 0.029(4) 0.018(4) 0.045(5) 0.006(4) 0.012(3) -0.007(3)
C019 0.023(4) 0.028(4) 0.047(5) -0.009(4) 0.009(3) 0.000(3)

loop_
_atom_type_symbol
_atom_type_description
_atom_type_scat_dispersion_real
_atom_type_scat_dispersion_imag
_atom_type_scat_source
C C 0.0033 0.0016 'International Tables Vol C Tables 4.2.6.8 and 6.1.1.4'
H H 0.0000 0.0000 'International Tables Vol C Tables 4.2.6.8 and 6.1.1.4'
N N 0.0061 0.0033 'International Tables Vol C Tables 4.2.6.8 and 6.1.1.4'
O O 0.0106 0.0060 'International Tables Vol C Tables 4.2.6.8 and 6.1.1.4'

loop_
_exptl_crystal_face_index_h
_exptl_crystal_face_index_k
_exptl_crystal_face_index_l
_exptl_crystal_face_perp_dist
_exptl_oxdiff_crystal_face_indexfrac_h
_exptl_oxdiff_crystal_face_indexfrac_k
_exptl_oxdiff_crystal_face_indexfrac_l
_exptl_oxdiff_crystal_face_x
_exptl_oxdiff_crystal_face_y
_exptl_oxdiff_crystal_face_z
-4 5 15 0.0351 -4.1301 4.8428 15.3579 -0.2677 0.9026 0.3372
-1 26 11 0.0295 -1.3175 25.6827 10.6031 -0.7935 0.6085 -0.0090
-10 15 10 0.0295 -10.4280 14.8197 9.7956 -0.6104 0.4680 0.6390
-6 -26 -8 0.0303 -6.3751 -25.8349 -7.7369 0.6767 -0.5190 0.5222
-1 -26 -10 0.0280 -0.5020 -26.4034 -10.1945 0.7865 -0.6032 0.1330
-3 31 7 0.0226 -3.4138 30.5238 6.6844 -0.9406 0.3328 0.0677
15 7 -3 0.0191 14.5956 7.3609 -2.5967 0.0086 -0.0029 -1.0000
-4 32 -3 0.0261 -4.4449 32.2377 -2.9720 -0.9572 -0.2838 0.0575
0 -34 4 0.0231 0.1076 -33.6116 3.6297 0.9322 0.2764 0.2337
-13 9 -6 0.0344 -13.1851 8.7250 -5.7601 -0.4027 -0.5251 0.7497
-2 -23 12 0.0313 -1.7664 -23.1457 11.7519 0.5720 0.7458 0.3413
1 -23 12 0.0334 0.9633 -22.8097 11.8410 0.6002 0.7826 0.1649
1 23 -12 0.0346 1.2689 23.1418 -11.7977 -0.5786 -0.7545 -0.3097
-15 -7 -1 0.0357 -14.5859 -6.7428 -1.4658 -0.0065 -0.2512 0.9679
-1 -8 -15 0.0381 -0.7024 -7.8116 -15.4263 0.2843 -0.9587 -0.0090
-2 -32 -6 0.0236 -1.8289 -32.0002 -5.5306 0.9035 -0.3197 0.2855
-3 -34 -1 0.0225 -2.5394 -33.9741 -0.7021 0.9262 -0.0240 0.3763
-5 32 2 0.0228 -5.4824 31.8970 2.1754 -0.9866 0.0256 0.1609
0 34 -4 0.0252 0.3950 33.5851 -3.6866 -0.9242 -0.2740 -0.2661

loop_
_geom_angle_atom_site_label_1
_geom_angle_atom_site_label_2
_geom_angle_atom_site_label_3
_geom_angle
C00Q O001 C00W 117.0(4)
C00T O002 C017 116.1(4)
C011 O003 C019 116.7(4)
H00E O004 H00F 107(6)
C00U O005 C018 117.8(4)
C00R N006 H006 124.9
C013 N006 H006 124.9
C013 N006 C00R 110.2(5)
C00G N007 C00L 117.7(4)
C00F N008 H008 125.3
C00Y N008 H008 125.3
C00Y N008 C00F 109.4(4)
C00O N009 H009 125.3
C00Z N009 H009 125.3
C00Z N009 C00O 109.5(5)
C00P N00A C00E 119.1(5)
C00J N00B H00B 130(4)
C016 N00B C00J 109.5(5)
C016 N00B H00B 120(4)
C00H C00C C00J 117.7(5)
C00H C00C C010 135.0(5)
C00J C00C C010 107.1(5)
C00F C00D C00K 117.0(5)
C00F C00D C00N 106.2(5)
C00K C00D C00N 136.8(5)
N00A C00E C00K 122.5(5)
N00A C00E C00M 116.6(5)
C00M C00E C00K 120.9(5)
N008 C00F C00D 108.3(5)
N008 C00F C00P 129.1(5)
C00D C00F C00P 122.6(5)
N007 C00G C00J 122.3(5)
N007 C00G C00O 117.5(5)
C00J C00G C00O 120.3(5)
C00C C00H C00T 124.8(5)
C00L C00H C00C 117.5(5)
C00L C00H C00T 117.6(5)
C00U C00I H00I 120.1
C011 C00I H00I 120.1
C011 C00I C00U 119.7(5)
N00B C00J C00C 107.0(5)
N00B C00J C00G 131.8(5)
C00G C00J C00C 121.1(5)
C00D C00K C011 125.0(5)
C00E C00K C00D 118.1(5)
C00E C00K C011 116.9(5)
N007 C00L C00S 115.1(5)
C00H C00L N007 123.3(5)
C00H C00L C00S 121.6(5)
C00E C00M H00M 115(3)
C00U C00M C00E 118.8(5)
C00U C00M H00M 126(3)
C00D C00N H00N 126.4
C00Y C00N C00D 107.3(5)
C00Y C00N H00N 126.4
N009 C00O C00G 121.1(5)
N009 C00O C00X 107.7(5)
C00X C00O C00G 130.9(5)
N00A C00P C00F 120.7(5)
N00A C00P C00R 118.1(5)
C00F C00P C00R 121.2(5)
O001 C00Q C014 112.4(5)
C00S C00Q O001 124.7(5)
C00S C00Q C014 122.8(5)
N006 C00R C00P 122.3(5)
N006 C00R C00V 107.4(5)
C00V C00R C00P 130.2(5)
C00L C00S H00S 121.3
C00Q C00S C00L 117.4(5)
C00Q C00S H00S 121.3
O002 C00T C00H 113.5(5)
C014 C00T O002 125.3(5)
C014 C00T C00H 121.2(5)
O005 C00U C00I 114.1(5)
C00M C00U O005 124.2(5)
C00M C00U C00I 121.7(6)
C00R C00V H00V 126.5
C00R C00V C012 107.0(5)
C012 C00V H00V 126.5
O001 C00W H00A 109.5
O001 C00W H00C 109.5
O001 C00W H00D 109.5
H00A C00W H00C 109.5
H00A C00W H00D 109.5
H00C C00W H00D 109.5
C00O C00X H00X 126.4
C00O C00X C015 107.1(5)
C015 C00X H00X 126.4
N008 C00Y C00N 108.9(5)
N008 C00Y H00Y 125.5
C00N C00Y H00Y 125.5
N009 C00Z H00Z 125.6
N009 C00Z C015 108.8(5)
C015 C00Z H00Z 125.6
C00C C010 H010 126.8
C016 C010 C00C 106.4(5)
C016 C010 H010 126.8
O003 C011 C00K 114.3(5)
C00I C011 O003 123.8(5)
C00I C011 C00K 121.9(6)
C00V C012 H012 125.9
C013 C012 C00V 108.2(5)
C013 C012 H012 125.9
N006 C013 C012 107.1(5)
N006 C013 H013 126.4
C012 C013 H013 126.4
C00Q C014 H014 120.4
C00T C014 C00Q 119.1(5)
C00T C014 H014 120.4
C00X C015 H015 126.6
C00Z C015 C00X 106.9(5)
C00Z C015 H015 126.6
N00B C016 C010 109.9(5)
N00B C016 H016 125.1
C010 C016 H016 125.1
O002 C017 H01A 109.5
O002 C017 H01B 109.5
O002 C017 H01C 109.5
H01A C017 H01B 109.5
H01A C017 H01C 109.5
H01B C017 H01C 109.5
O005 C018 H01D 109.5
O005 C018 H01E 109.5
O005 C018 H01F 109.5
H01D C018 H01E 109.5
H01D C018 H01F 109.5
H01E C018 H01F 109.5
O003 C019 H01G 109.5
O003 C019 H01H 109.5
O003 C019 H01I 109.5
H01G C019 H01H 109.5
H01G C019 H01I 109.5
H01H C019 H01I 109.5

loop_
_geom_bond_atom_site_label_1
_geom_bond_atom_site_label_2
_geom_bond_distance
O001 C00Q 1.380(6)
O001 C00W 1.442(5)
O002 C00T 1.370(6)
O002 C017 1.444(5)
O003 C011 1.389(6)
O003 C019 1.433(6)
O004 H00E 0.79(5)
O004 H00F 0.79(5)
O005 C00U 1.371(6)
O005 C018 1.441(6)
N006 H006 0.8600
N006 C00R 1.370(7)
N006 C013 1.368(6)
N007 C00G 1.326(6)
N007 C00L 1.412(6)
N008 H008 0.8600
N008 C00F 1.381(6)
N008 C00Y 1.366(6)
N009 H009 0.8600
N009 C00O 1.372(6)
N009 C00Z 1.360(6)
N00A C00E 1.392(6)
N00A C00P 1.331(7)
N00B C00J 1.371(7)
N00B C016 1.371(6)
N00B H00B 0.81(4)
C00C C00H 1.415(7)
C00C C00J 1.422(6)
C00C C010 1.433(7)
C00D C00F 1.399(7)
C00D C00K 1.423(7)
C00D C00N 1.441(7)
C00E C00K 1.421(7)
C00E C00M 1.418(8)
C00F C00P 1.407(7)
C00G C00J 1.395(7)
C00G C00O 1.485(7)
C00H C00L 1.408(7)
C00H C00T 1.428(7)
C00I H00I 0.9300
C00I C00U 1.406(7)
C00I C011 1.355(7)
C00K C011 1.429(7)
C00L C00S 1.420(7)
C00M C00U 1.369(7)
C00M H00M 0.94(4)
C00N H00N 0.9300
C00N C00Y 1.381(7)
C00O C00X 1.380(7)
C00P C00R 1.467(7)
C00Q C00S 1.377(6)
C00Q C014 1.402(7)
C00R C00V 1.390(7)
C00S H00S 0.9300
C00T C014 1.370(7)
C00V H00V 0.9300
C00V C012 1.409(7)
C00W H00A 0.9600
C00W H00C 0.9600
C00W H00D 0.9600
C00X H00X 0.9300
C00X C015 1.426(7)
C00Y H00Y 0.9300
C00Z H00Z 0.9300
C00Z C015 1.368(7)
C010 H010 0.9300
C010 C016 1.373(7)
C012 H012 0.9300
C012 C013 1.382(7)
C013 H013 0.9300
C014 H014 0.9300
C015 H015 0.9300
C016 H016 0.9300
C017 H01A 0.9600
C017 H01B 0.9600
C017 H01C 0.9600
C018 H01D 0.9600
C018 H01E 0.9600
C018 H01F 0.9600
C019 H01G 0.9600
C019 H01H 0.9600
C019 H01I 0.9600
